data_9014005
loop_
_publ_author_name
'Han, J. C.'
'Rong, S. B.'
'Chen, Q. M.'
'Wu, X. R.'

_publ_section_title
;The determination of the crystal structure of tetrapotassium uranyl
 tricarbonate by powder X-ray diffraction method Locality: synthetic
;
_journal_name_full 'Chinese Journal of Chemistry'
_journal_page_first 313
_journal_page_last 318
_journal_volume 4
_journal_year 1990
_chemical_compound_source Synthetic
_chemical_formula_sum 'C3 K4 O11 U'
_chemical_name_mineral Agricolaite
_space_group_IT_number 15
_symmetry_space_group_name_Hall '-C 2yc'
_symmetry_space_group_name_H-M 'C 1 2/c 1'
_cell_angle_alpha 90
_cell_angle_beta 95.12
_cell_angle_gamma 90
_cell_length_a 10.240
_cell_length_b 9.198
_cell_length_c 12.222
_cell_formula_units_Z 4
_cell_volume 1146.567
_database_code_amcsd 0012225
_exptl_crystal_density_diffrn 3.513
_cod_original_formula_sum 'K4 U C3 O11'
_cod_database_code 9014005

loop_
_space_group_symop_operation_xyz
x,y,z
1/2+x,1/2+y,z
x,-y,1/2+z
1/2+x,1/2-y,1/2+z
-x,y,1/2-z
1/2-x,1/2+y,1/2-z
-x,-y,-z
1/2-x,1/2-y,-z

loop_
_atom_site_label
_atom_site_fract_x
_atom_site_fract_y
_atom_site_fract_z
_atom_site_U_iso_or_equiv
K1 0.61440 0.18300 0.05520 0.01697
K2 0.18880 0.16260 0.85000 0.01710
U 0.00000 0.19404 0.25000 0.01292
C1 0.00000 0.51820 0.25000 0.01140
C2 0.89030 0.96750 0.92880 0.01773
O1 0.00000 0.65240 0.25000 0.01748
O2 0.46840 0.05740 0.83970 0.01773
O3 0.89360 0.82250 0.92730 0.01773
O4 0.04770 0.03930 0.64660 0.01672
O5 0.83320 0.96610 0.49660 0.01545
O6 0.65610 0.69740 0.32430 0.01608

loop_
_cod_related_entry_id
_cod_related_entry_database
_cod_related_entry_code
1 AMCSD 0012225
